data_4061295
loop_
_publ_author_name
'Wang, Xin'
'Liu, Shuang'
'Jin, Guo-Xin'

_publ_section_title
;
 Preparation, Structure, and Olefin Polymerization Behavior of
 Functionalized Nickel(II) N-Heterocyclic Carbene Complexes
;
_journal_coden_ASTM ORGND7
_journal_issue 25
_journal_name_full Organometallics
_journal_page_first 6002
_journal_page_last 6007
_journal_paper_doi 10.1021/om049467z
_journal_volume 23
_journal_year 2004
_chemical_formula_sum 'C22 H30 Cl2 N6 Ni O2'
_chemical_formula_weight 540.13
_space_group_IT_number 14
_symmetry_cell_setting monoclinic
_symmetry_space_group_name_Hall '-P 2yn'
_symmetry_space_group_name_H-M 'P 1 21/n 1'
_cell_angle_alpha 90.00
_cell_angle_beta 109.788(4)
_cell_angle_gamma 90.00
_cell_formula_units_Z 4
_cell_length_a 8.301(3)
_cell_length_b 33.766(10)
_cell_length_c 9.622(3)
_cell_measurement_temperature 298(2)
_cell_volume 2537.6(13)
_diffrn_ambient_temperature 298(2)
_exptl_crystal_density_diffrn 1.414
_cod_depositor_comments
;
The following automatic conversions were performed:
'_symmetry_cell_setting' value 'Monoclinic' changed to 'monoclinic'
according to '/home/saulius/struct/CIF-dictionaries/cif_core.dic'
dictionary named 'cif_core.dic' version 2.4.1 from 2010-06-29.

Automatic conversion script
Id: cif_fix_enum 1527 2010-12-29 10:47:43Z saulius 
;
_cod_original_sg_symbol_H-M 'P 21/n'
_cod_database_code 4061295

loop_
_symmetry_equiv_pos_as_xyz
'x, y, z'
'-x+1/2, y+1/2, -z+1/2'
'-x, -y, -z'
'x-1/2, -y-1/2, z-1/2'

loop_
_atom_site_label
_atom_site_type_symbol
_atom_site_fract_x
_atom_site_fract_y
_atom_site_fract_z
_atom_site_U_iso_or_equiv
_atom_site_adp_type
_atom_site_occupancy
_atom_site_symmetry_multiplicity
_atom_site_calc_flag
_atom_site_refinement_flags
_atom_site_disorder_assembly
_atom_site_disorder_group
Ni1 Ni 0.54657(10) 0.12729(2) 0.87748(9) 0.0385(3) Uani 1 1 d . . .
Cl1 Cl 0.6411(2) 0.05382(5) 0.6771(2) 0.0454(5) Uani 1 1 d . . .
Cl2 Cl 0.4836(2) 0.20688(5) 0.14139(17) 0.0434(4) Uani 1 1 d . . .
N1 N 0.5270(7) 0.09185(15) 1.0285(6) 0.0405(13) Uani 1 1 d . . .
N2 N 0.2259(7) 0.09106(16) 0.7779(6) 0.0414(13) Uani 1 1 d . . .
N3 N 0.1856(8) 0.15314(17) 0.7356(6) 0.0475(15) Uani 1 1 d . . .
N4 N 0.7951(7) 0.12945(16) 0.9650(6) 0.0415(13) Uani 1 1 d . . .
N5 N 0.6694(8) 0.19313(17) 0.7673(7) 0.0509(16) Uani 1 1 d . . .
N6 N 0.4959(8) 0.16217(18) 0.5826(6) 0.0515(15) Uani 1 1 d . . .
C1 C 0.6175(9) 0.0990(2) 1.1720(8) 0.0479(18) Uani 1 1 d . . .
H1 H 0.6851 0.1216 1.1960 0.058 Uiso 1 1 calc R . .
C2 C 0.6134(11) 0.0741(3) 1.2843(9) 0.066(2) Uani 1 1 d . . .
H2 H 0.6792 0.0796 1.3817 0.079 Uiso 1 1 calc R . .
C3 C 0.5105(12) 0.0408(3) 1.2506(10) 0.066(2) Uani 1 1 d . . .
H3 H 0.5070 0.0235 1.3248 0.079 Uiso 1 1 calc R . .
C4 C 0.4149(10) 0.0337(2) 1.1076(9) 0.052(2) Uani 1 1 d . . .
H4 H 0.3443 0.0115 1.0837 0.063 Uiso 1 1 calc R . .
C5 C 0.4218(8) 0.06003(18) 0.9934(8) 0.0396(16) Uani 1 1 d . . .
C6 C 0.3137(9) 0.05458(19) 0.8374(8) 0.0432(16) Uani 1 1 d . . .
H6A H 0.3845 0.0465 0.7802 0.052 Uiso 1 1 calc R . .
H6B H 0.2305 0.0338 0.8302 0.052 Uiso 1 1 calc R . .
C7 C 0.0482(9) 0.0955(2) 0.7107(8) 0.0506(19) Uani 1 1 d . . .
H7 H -0.0347 0.0758 0.6901 0.061 Uiso 1 1 calc R . .
C8 C 0.0237(10) 0.1341(3) 0.6828(8) 0.061(2) Uani 1 1 d . . .
H8 H -0.0812 0.1464 0.6369 0.074 Uiso 1 1 calc R . .
C9 C 0.3089(8) 0.12577(18) 0.7936(7) 0.0359(14) Uani 1 1 d . . .
C10 C 0.2097(12) 0.1958(2) 0.7360(10) 0.071(2) Uani 1 1 d . . .
H10A H 0.2873 0.2039 0.8306 0.106 Uiso 1 1 calc R . .
H10B H 0.1015 0.2088 0.7172 0.106 Uiso 1 1 calc R . .
H10C H 0.2562 0.2029 0.6606 0.106 Uiso 1 1 calc R . .
C11 C 0.8866(9) 0.0965(2) 1.0116(7) 0.0431(16) Uani 1 1 d . . .
H11 H 0.8284 0.0726 1.0017 0.052 Uiso 1 1 calc R . .
C12 C 1.0594(10) 0.0961(3) 1.0724(9) 0.060(2) Uani 1 1 d . . .
H12 H 1.1173 0.0723 1.1032 0.073 Uiso 1 1 calc R . .
C13 C 1.1470(11) 0.1305(3) 1.0879(8) 0.072(3) Uani 1 1 d . . .
H13 H 1.2658 0.1307 1.1291 0.086 Uiso 1 1 calc R . .
C14 C 1.0593(10) 0.1646(3) 1.0427(9) 0.062(2) Uani 1 1 d . . .
H14 H 1.1179 0.1885 1.0532 0.074 Uiso 1 1 calc R . .
C15 C 0.8814(8) 0.1639(2) 0.9803(8) 0.0426(16) Uani 1 1 d . . .
C16 C 0.7748(10) 0.2006(2) 0.9242(8) 0.0530(19) Uani 1 1 d . . .
H16A H 0.7016 0.2058 0.9823 0.064 Uiso 1 1 calc R . .
H16B H 0.8483 0.2234 0.9314 0.064 Uiso 1 1 calc R . .
C17 C 0.6718(12) 0.2144(3) 0.6413(12) 0.069(3) Uani 1 1 d . . .
H17 H 0.7341 0.2371 0.6379 0.083 Uiso 1 1 calc R . .
C18 C 0.5589(12) 0.1935(3) 0.5236(10) 0.073(3) Uani 1 1 d . . .
H18 H 0.5310 0.1995 0.4239 0.088 Uiso 1 1 calc R . .
C19 C 0.5644(9) 0.16135(19) 0.7298(8) 0.0420(16) Uani 1 1 d . . .
C20 C 0.3751(12) 0.1339(3) 0.4872(9) 0.076(3) Uani 1 1 d . . .
H20A H 0.4157 0.1074 0.5146 0.113 Uiso 1 1 calc R . .
H20B H 0.3653 0.1386 0.3862 0.113 Uiso 1 1 calc R . .
H20C H 0.2651 0.1371 0.4980 0.113 Uiso 1 1 calc R . .
O1 O 0.8584(13) 0.1800(3) 0.3206(14) 0.142(3) Uani 1 1 d . . .
H1A H 0.7638 0.1854 0.2612 0.213 Uiso 1 1 calc R . .
C22 C 0.9605(17) 0.2115(4) 0.3398(14) 0.113(4) Uani 1 1 d . . .
H22A H 0.9574 0.2263 0.4241 0.169 Uiso 1 1 calc R . .
H22B H 0.9219 0.2280 0.2535 0.169 Uiso 1 1 calc R . .
H22C H 1.0756 0.2029 0.3555 0.169 Uiso 1 1 calc R . .
O2 O 0.9333(11) 0.9925(3) 0.7374(12) 0.124(3) Uani 1 1 d . . .
H2A H 0.8565 1.0080 0.7347 0.186 Uiso 1 1 calc R . .
C23 C 0.8819(19) 0.9689(4) 0.6109(15) 0.129(5) Uani 1 1 d . . .
H23A H 0.7593 0.9668 0.5744 0.194 Uiso 1 1 calc R . .
H23B H 0.9311 0.9430 0.6345 0.194 Uiso 1 1 calc R . .
H23C H 0.9199 0.9807 0.5365 0.194 Uiso 1 1 calc R . .

loop_
_atom_site_aniso_label
_atom_site_aniso_U_11
_atom_site_aniso_U_22
_atom_site_aniso_U_33
_atom_site_aniso_U_23
_atom_site_aniso_U_13
_atom_site_aniso_U_12
Ni1 0.0299(5) 0.0402(5) 0.0464(5) 0.0069(4) 0.0143(4) -0.0030(4)
Cl1 0.0429(10) 0.0414(10) 0.0583(11) 0.0001(8) 0.0255(8) -0.0080(8)
Cl2 0.0380(9) 0.0510(10) 0.0382(9) 0.0043(7) 0.0088(7) -0.0085(7)
N1 0.032(3) 0.043(3) 0.049(3) 0.004(3) 0.018(3) 0.002(2)
N2 0.034(3) 0.045(3) 0.047(3) 0.001(3) 0.016(3) 0.000(3)
N3 0.045(4) 0.049(4) 0.049(3) 0.008(3) 0.018(3) 0.010(3)
N4 0.032(3) 0.052(4) 0.045(3) 0.006(3) 0.018(3) -0.002(3)
N5 0.048(4) 0.045(4) 0.072(4) 0.014(3) 0.036(3) 0.004(3)
N6 0.052(4) 0.059(4) 0.043(3) 0.008(3) 0.014(3) 0.012(3)
C1 0.042(4) 0.061(5) 0.044(4) 0.005(3) 0.018(4) 0.010(3)
C2 0.057(6) 0.080(6) 0.063(5) 0.017(5) 0.023(4) 0.016(5)
C3 0.067(6) 0.066(6) 0.077(6) 0.023(5) 0.040(5) 0.025(5)
C4 0.066(5) 0.030(4) 0.074(6) 0.011(3) 0.040(5) 0.001(3)
C5 0.039(4) 0.032(4) 0.058(4) 0.009(3) 0.029(3) 0.004(3)
C6 0.043(4) 0.033(4) 0.055(4) -0.004(3) 0.019(3) -0.007(3)
C7 0.029(4) 0.067(5) 0.049(4) -0.005(4) 0.005(3) -0.010(4)
C8 0.027(4) 0.097(7) 0.050(4) -0.004(4) 0.001(3) 0.006(4)
C9 0.032(3) 0.038(4) 0.039(3) 0.007(3) 0.013(3) 0.000(3)
C10 0.072(6) 0.064(6) 0.070(6) 0.007(4) 0.015(5) 0.013(5)
C11 0.042(4) 0.047(4) 0.046(4) 0.013(3) 0.021(3) 0.010(3)
C12 0.045(5) 0.080(6) 0.056(5) 0.012(4) 0.017(4) 0.019(4)
C13 0.044(5) 0.124(9) 0.043(4) -0.002(5) 0.010(4) 0.021(6)
C14 0.038(4) 0.088(6) 0.058(5) -0.027(4) 0.014(4) -0.016(4)
C15 0.032(4) 0.045(4) 0.056(4) -0.006(3) 0.023(3) -0.007(3)
C16 0.051(5) 0.042(4) 0.069(5) -0.005(4) 0.023(4) -0.012(3)
C17 0.064(6) 0.057(5) 0.106(8) 0.041(5) 0.056(6) 0.013(4)
C18 0.075(6) 0.100(7) 0.061(5) 0.033(5) 0.046(5) 0.029(6)
C19 0.040(4) 0.038(4) 0.053(4) 0.007(3) 0.023(3) 0.005(3)
C20 0.080(7) 0.098(7) 0.052(5) -0.011(5) 0.026(5) 0.015(5)
O1 0.147(9) 0.094(6) 0.196(11) 0.015(6) 0.071(8) 0.007(6)
C22 0.109(10) 0.080(8) 0.134(11) -0.021(7) 0.021(8) 0.003(7)
O2 0.096(6) 0.094(6) 0.173(9) -0.017(6) 0.032(6) -0.006(5)
C23 0.136(13) 0.132(12) 0.142(13) 0.002(10) 0.077(11) 0.014(10)

loop_
_geom_bond_atom_site_label_1
_geom_bond_atom_site_label_2
_geom_bond_distance
_geom_bond_site_symmetry_2
_geom_bond_publ_flag
Ni1 C9 1.863(6) . ?
Ni1 C19 1.872(6) . ?
Ni1 N1 1.931(5) . ?
Ni1 N4 1.948(5) . ?
N1 C1 1.352(9) . ?
N1 C5 1.353(8) . ?
N2 C9 1.342(8) . ?
N2 C7 1.404(9) . ?
N2 C6 1.447(8) . ?
N3 C9 1.351(8) . ?
N3 C8 1.421(10) . ?
N3 C10 1.454(9) . ?
N4 C11 1.336(8) . ?
N4 C15 1.348(8) . ?
N5 C19 1.352(9) . ?
N5 C17 1.416(9) . ?
N5 C16 1.488(10) . ?
N6 C19 1.336(9) . ?
N6 C18 1.385(10) . ?
N6 C20 1.462(10) . ?
C1 C2 1.379(10) . ?
C1 H1 0.9300 . ?
C2 C3 1.383(12) . ?
C2 H2 0.9300 . ?
C3 C4 1.357(12) . ?
C3 H3 0.9300 . ?
C4 C5 1.431(9) . ?
C4 H4 0.9300 . ?
C5 C6 1.476(10) . ?
C6 H6A 0.9700 . ?
C6 H6B 0.9700 . ?
C7 C8 1.330(10) . ?
C7 H7 0.9300 . ?
C8 H8 0.9300 . ?
C10 H10A 0.9600 . ?
C10 H10B 0.9600 . ?
C10 H10C 0.9600 . ?
C11 C12 1.353(10) . ?
C11 H11 0.9300 . ?
C12 C13 1.351(12) . ?
C12 H12 0.9300 . ?
C13 C14 1.353(12) . ?
C13 H13 0.9300 . ?
C14 C15 1.393(10) . ?
C14 H14 0.9300 . ?
C15 C16 1.513(10) . ?
C16 H16A 0.9700 . ?
C16 H16B 0.9700 . ?
C17 C18 1.393(13) . ?
C17 H17 0.9300 . ?
C18 H18 0.9300 . ?
C20 H20A 0.9600 . ?
C20 H20B 0.9600 . ?
C20 H20C 0.9600 . ?
O1 C22 1.333(13) . ?
O1 H1A 0.8200 . ?
C22 H22A 0.9600 . ?
C22 H22B 0.9600 . ?
C22 H22C 0.9600 . ?
O2 C23 1.395(14) . ?
O2 H2A 0.8200 . ?
C23 H23A 0.9600 . ?
C23 H23B 0.9600 . ?
C23 H23C 0.9600 . ?
